data_7219936
loop_
_publ_author_name
'Xu, Li-Jie'
'Zhou, Wen-Zhe'
'Zhang, Li-Yuan'
'Li, Bin'
'Zang, Hong-Ying'
'Wang, Yong-Hui'
'Li, Yang-Guang'

_publ_section_title
;
 Organic--inorganic hybrid assemblies based on Ti-substituted
 polyoxometalates for photocatalytic dye degradation
;
_journal_issue 19
_journal_name_full CrystEngComm
_journal_page_first 3708
_journal_paper_doi 10.1039/C4CE02505A
_journal_volume 17
_journal_year 2015
_chemical_formula_sum 'C96 H80 Cu4 N24 O40 P W12'
_chemical_formula_weight 4701.17
_chemical_name_systematic
; 
 ? 
;
_space_group_IT_number 14
_symmetry_cell_setting monoclinic
_symmetry_space_group_name_Hall '-P 2yn'
_symmetry_space_group_name_H-M 'P 1 21/n 1'
_atom_sites_solution_hydrogens geom
_atom_sites_solution_primary direct
_atom_sites_solution_secondary difmap
_audit_creation_method SHELXL-97
_audit_update_record
;
2014-12-15 deposited with the CCDC.
2015-03-17 downloaded from the CCDC.
;
_cell_angle_alpha 90.00
_cell_angle_beta 91.9510(10)
_cell_angle_gamma 90.00
_cell_formula_units_Z 2
_cell_length_a 15.9375(9)
_cell_length_b 16.0198(9)
_cell_length_c 23.1712(14)
_cell_measurement_temperature 296(2)
_cell_volume 5912.5(6)
_computing_cell_refinement PROCESS-AUTO
_computing_data_collection PROCESS-AUTO
_computing_data_reduction CrystalStructure
_computing_structure_refinement 'SHELXL-97 (Sheldrick, 1997)'
_computing_structure_solution 'SHELXS-97 (Sheldrick, 1990)'
_diffrn_ambient_temperature 296(2)
_diffrn_detector_area_resol_mean 0.01
_diffrn_measured_fraction_theta_full 0.998
_diffrn_measured_fraction_theta_max 0.998
_diffrn_measurement_device_type 'Rigaku R-AXIS RAPID IP'
_diffrn_measurement_method Oscillation
_diffrn_radiation_monochromator graphite
_diffrn_radiation_source 'Rotation anode'
_diffrn_radiation_type MoK\a
_diffrn_radiation_wavelength 0.71073
_diffrn_reflns_av_R_equivalents 0.0893
_diffrn_reflns_av_sigmaI/netI 0.1100
_diffrn_reflns_limit_h_max 20
_diffrn_reflns_limit_h_min -21
_diffrn_reflns_limit_k_max 21
_diffrn_reflns_limit_k_min -21
_diffrn_reflns_limit_l_max 27
_diffrn_reflns_limit_l_min -30
_diffrn_reflns_number 43680
_diffrn_reflns_theta_full 28.32
_diffrn_reflns_theta_max 28.32
_diffrn_reflns_theta_min 1.53
_diffrn_standards_decay_% none
_diffrn_standards_interval_count 0
_diffrn_standards_interval_time 0
_diffrn_standards_number 0
_exptl_absorpt_coefficient_mu 12.423
_exptl_absorpt_correction_T_max 0.1708
_exptl_absorpt_correction_T_min 0.1405
_exptl_absorpt_correction_type multi-scan
_exptl_absorpt_process_details 'ABSCOR by T.Higashi    8 March, 1995'
_exptl_crystal_colour deep-blue
_exptl_crystal_density_diffrn 2.641
_exptl_crystal_density_method 'not measured'
_exptl_crystal_description block
_exptl_crystal_F_000 4326
_exptl_crystal_size_max 0.26
_exptl_crystal_size_mid 0.24
_exptl_crystal_size_min 0.22
_refine_diff_density_max 1.556
_refine_diff_density_min -1.675
_refine_diff_density_rms 0.268
_refine_ls_extinction_method none
_refine_ls_goodness_of_fit_ref 0.994
_refine_ls_hydrogen_treatment constr
_refine_ls_matrix_type full
_refine_ls_number_parameters 817
_refine_ls_number_reflns 14708
_refine_ls_number_restraints 0
_refine_ls_restrained_S_all 0.994
_refine_ls_R_factor_all 0.1209
_refine_ls_R_factor_gt 0.0481
_refine_ls_shift/su_max 0.000
_refine_ls_shift/su_mean 0.000
_refine_ls_structure_factor_coef Fsqd
_refine_ls_weighting_details 'calc w=1/[\s^2^(Fo^2^)+(0.0122P)^2^+0.0000P] where P=(Fo^2^+2Fc^2^)/3'
_refine_ls_weighting_scheme calc
_refine_ls_wR_factor_gt 0.0665
_refine_ls_wR_factor_ref 0.0831
_reflns_number_gt 7710
_reflns_number_total 14708
_reflns_threshold_expression >2sigma(I)
_cod_data_source_file c4ce02505a2.cif
_cod_data_source_block x1
_cod_depositor_comments
;
The following automatic conversions were performed:

'_symmetry_cell_setting' value 'Monoclinic' changed to 'monoclinic'
according to
/usr/data/users/saulius/crontab/automatic-downloads/rss-feeds/RSC/lib/dictionaries/cif_core.dic
dictionary named 'cif_core.dic' version 2.4.2 from 2011-04-26.

Automatic conversion script
Id: cif_fix_values 3105 2015-03-04 15:46:00Z robertas 

 Adding full bibliography for 7219934--7219936.cif.
;
_cod_original_sg_symbol_H-M P2(1)/n
_cod_database_code 7219936

loop_
_symmetry_equiv_pos_as_xyz
'x, y, z'
'-x+1/2, y+1/2, -z+1/2'
'-x, -y, -z'
'x-1/2, -y-1/2, z-1/2'

loop_
_atom_site_label
_atom_site_type_symbol
_atom_site_fract_x
_atom_site_fract_y
_atom_site_fract_z
_atom_site_U_iso_or_equiv
_atom_site_adp_type
_atom_site_occupancy
_atom_site_symmetry_multiplicity
_atom_site_calc_flag
_atom_site_refinement_flags
W1 W 0.05599(3) 0.09909(3) 0.133456(19) 0.03848(12) Uani 1 1 d .
W2 W 0.11847(3) 0.03911(3) -0.12564(2) 0.04296(13) Uani 1 1 d .
W3 W 0.17310(3) 0.13872(3) 0.00744(2) 0.03754(12) Uani 1 1 d .
W4 W -0.01263(3) 0.19782(3) -0.07024(2) 0.03960(12) Uani 1 1 d .
W5 W 0.18729(3) -0.05815(3) 0.07717(2) 0.03841(12) Uani 1 1 d .
W6 W -0.12994(3) 0.15891(3) 0.05516(2) 0.03861(12) Uani 1 1 d .
P1 P 0.0000 0.0000 0.0000 0.0194(7) Uani 1 2 d S
O1 O 0.0841(4) 0.1460(4) 0.1953(3) 0.053(2) Uani 1 1 d .
O2 O 0.1248(5) 0.1543(5) 0.0792(4) 0.079(3) Uani 1 1 d .
O3 O -0.0342(5) 0.1671(5) 0.1049(4) 0.069(3) Uani 1 1 d .
O4 O 0.0257(4) -0.0201(5) -0.1571(3) 0.070(3) Uani 1 1 d .
O5 O 0.1344(5) 0.0099(5) 0.1312(3) 0.076(3) Uani 1 1 d .
O6 O 0.1856(4) 0.0906(5) -0.0666(3) 0.062(2) Uani 1 1 d .
O7 O 0.1617(5) -0.0667(5) -0.0984(4) 0.076(3) Uani 1 1 d .
O8 O 0.0471(4) 0.1345(5) -0.1230(3) 0.074(3) Uani 1 1 d .
O9 O 0.1743(5) 0.0559(6) -0.1831(3) 0.075(3) Uani 1 1 d .
O10 O 0.2559(4) 0.2026(4) 0.0134(3) 0.046(2) Uani 1 1 d .
O11 O 0.0886(4) 0.2079(5) -0.0247(3) 0.066(3) Uani 1 1 d .
O12 O 0.2206(5) 0.0388(5) 0.0386(3) 0.072(3) Uani 1 1 d .
O13 O 0.1117(4) -0.1441(5) 0.0970(3) 0.068(3) Uani 1 1 d .
O14 O -0.0690(4) 0.2179(5) -0.0009(3) 0.068(3) Uani 1 1 d .
O15 O -0.1924(4) 0.2333(5) 0.0802(4) 0.069(3) Uani 1 1 d .
O16 O -0.0198(5) 0.2909(5) -0.1030(4) 0.072(3) Uani 1 1 d .
O17 O 0.2743(4) -0.0862(4) 0.1143(3) 0.051(2) Uani 1 1 d .
O18 O 0.1979(4) -0.1170(5) 0.0067(3) 0.063(2) Uani 1 1 d .
O19 O -0.0542(7) 0.0726(7) -0.0158(5) 0.023(3) Uani 0.50 1 d P
O20 O 0.0765(7) 0.0318(7) 0.0388(5) 0.024(3) Uani 0.50 1 d P
O21 O 0.0349(7) -0.0388(8) -0.0543(5) 0.030(3) Uani 0.50 1 d P
O22 O -0.0467(7) -0.0658(8) 0.0332(5) 0.029(3) Uani 0.50 1 d P
Cu1 Cu 0.53969(9) 0.05063(10) 0.23557(7) 0.0660(5) Uani 1 1 d .
Cu2 Cu 0.12982(10) -0.03331(10) 0.39410(7) 0.0687(5) Uani 1 1 d .
C1 C 0.5213(7) -0.2920(8) 0.0899(5) 0.069(4) Uani 1 1 d .
H1A H 0.4986 -0.3387 0.0713 0.083 Uiso 1 1 calc R
C2 C 0.5776(7) -0.2453(9) 0.0620(5) 0.060(4) Uani 1 1 d .
H2A H 0.5923 -0.2593 0.0247 0.073 Uiso 1 1 calc R
C3 C 0.6126(7) -0.1776(8) 0.0888(6) 0.067(4) Uani 1 1 d .
H3A H 0.6522 -0.1457 0.0702 0.080 Uiso 1 1 calc R
C4 C 0.5891(8) -0.1561(8) 0.1442(6) 0.073(4) Uani 1 1 d .
H4A H 0.6124 -0.1097 0.1628 0.088 Uiso 1 1 calc R
C5 C 0.5299(7) -0.2057(7) 0.1714(5) 0.056(3) Uani 1 1 d .
C6 C 0.5490(10) 0.0911(10) 0.0282(6) 0.086(5) Uani 1 1 d .
H6A H 0.5468 0.0984 -0.0116 0.103 Uiso 1 1 calc R
C7 C 0.4305(7) -0.3304(8) 0.1691(5) 0.066(4) Uani 1 1 d .
H7A H 0.4547 -0.3852 0.1761 0.079 Uiso 1 1 calc R
H7B H 0.4137 -0.3080 0.2059 0.079 Uiso 1 1 calc R
C8 C 0.3052(8) -0.2779(7) 0.1129(6) 0.062(4) Uani 1 1 d .
H8A H 0.3066 -0.2227 0.1253 0.075 Uiso 1 1 calc R
C9 C 0.2483(7) -0.3109(7) 0.0730(5) 0.052(3) Uani 1 1 d .
H9A H 0.2044 -0.2840 0.0530 0.063 Uiso 1 1 calc R
C10 C 0.2360(8) -0.4623(8) 0.0356(5) 0.051(3) Uani 1 1 d .
C11 C 0.2723(6) -0.3934(7) 0.0698(5) 0.040(3) Uani 1 1 d .
C12 C 0.4963(7) -0.2737(8) 0.1440(5) 0.049(3) Uani 1 1 d .
C13 C 0.5029(9) -0.1756(8) 0.2319(6) 0.085(5) Uani 1 1 d .
H13A H 0.4589 -0.1341 0.2270 0.102 Uiso 1 1 calc R
H13B H 0.4799 -0.2225 0.2526 0.102 Uiso 1 1 calc R
C14 C 0.6241(13) -0.1814(10) 0.2994(7) 0.111(7) Uani 1 1 d .
H14A H 0.6227 -0.2383 0.3075 0.133 Uiso 1 1 calc R
C15 C 0.6829(12) -0.1251(12) 0.3207(8) 0.131(8) Uani 1 1 d .
H15A H 0.7302 -0.1355 0.3441 0.157 Uiso 1 1 calc R
C16 C 0.6542(9) -0.0478(9) 0.2984(6) 0.068(4) Uani 1 1 d .
C17 C 0.6221(8) 0.0566(8) 0.1138(6) 0.069(4) Uani 1 1 d .
H17A H 0.6715 0.0379 0.1320 0.082 Uiso 1 1 calc R
C18 C 0.4848(7) 0.0948(7) 0.1188(5) 0.046(3) Uani 1 1 d .
C19 C 0.4154(6) 0.1093(6) 0.1571(5) 0.040(3) Uani 1 1 d .
C20 C 0.6213(10) 0.0667(10) 0.0550(7) 0.084(5) Uani 1 1 d .
H20A H 0.6693 0.0569 0.0342 0.101 Uiso 1 1 calc R
C21 C 0.4771(9) 0.1055(8) 0.0599(6) 0.071(4) Uani 1 1 d .
H21A H 0.4265 0.1215 0.0420 0.086 Uiso 1 1 calc R
C22 C 0.3359(7) 0.1441(7) 0.1471(5) 0.053(3) Uani 1 1 d .
H22A H 0.3128 0.1637 0.1123 0.064 Uiso 1 1 calc R
C23 C 0.2997(7) 0.1433(7) 0.1990(6) 0.060(4) Uani 1 1 d .
H23A H 0.2460 0.1620 0.2066 0.072 Uiso 1 1 calc R
C24 C 0.3472(7) 0.0996(7) 0.2997(5) 0.052(3) Uani 1 1 d .
H24A H 0.2911 0.1162 0.3100 0.062 Uiso 1 1 calc R
H24B H 0.3866 0.1367 0.3196 0.062 Uiso 1 1 calc R
C25 C 0.3628(6) 0.0120(7) 0.3209(4) 0.035(3) Uani 1 1 d .
C26 C 0.4254(7) -0.0006(8) 0.3602(5) 0.057(3) Uani 1 1 d .
H26A H 0.4585 0.0442 0.3724 0.069 Uiso 1 1 calc R
C27 C 0.4414(7) -0.0784(10) 0.3829(6) 0.072(4) Uani 1 1 d .
H27A H 0.4858 -0.0858 0.4096 0.087 Uiso 1 1 calc R
C28 C 0.3279(9) -0.1327(7) 0.3275(5) 0.060(4) Uani 1 1 d .
H28A H 0.2945 -0.1775 0.3156 0.072 Uiso 1 1 calc R
C29 C 0.3115(7) -0.0540(7) 0.3052(5) 0.046(3) Uani 1 1 d .
C30 C 0.2404(7) -0.0407(7) 0.2601(5) 0.056(3) Uani 1 1 d .
H30A H 0.2211 0.0166 0.2621 0.068 Uiso 1 1 calc R
H30B H 0.2617 -0.0498 0.2219 0.068 Uiso 1 1 calc R
C31 C 0.3926(9) -0.1453(8) 0.3667(6) 0.071(4) Uani 1 1 d .
H31A H 0.4032 -0.1981 0.3820 0.085 Uiso 1 1 calc R
C32 C 0.2419(10) -0.6011(8) 0.0167(6) 0.081(5) Uani 1 1 d .
H32A H 0.2663 -0.6532 0.0229 0.097 Uiso 1 1 calc R
C33 C 0.1763(11) -0.5950(11) -0.0222(7) 0.103(6) Uani 1 1 d .
H33A H 0.1557 -0.6424 -0.0410 0.123 Uiso 1 1 calc R
C34 C 0.1416(11) -0.5204(11) -0.0333(7) 0.114(6) Uani 1 1 d .
H34A H 0.0985 -0.5152 -0.0612 0.137 Uiso 1 1 calc R
C35 C 0.1706(8) -0.4499(9) -0.0026(6) 0.078(4) Uani 1 1 d .
H35A H 0.1463 -0.3976 -0.0080 0.094 Uiso 1 1 calc R
C36 C 0.1365(8) -0.1543(8) 0.2326(5) 0.069(4) Uani 1 1 d .
H36A H 0.1572 -0.1693 0.1970 0.082 Uiso 1 1 calc R
C37 C 0.0673(7) -0.1870(8) 0.2571(5) 0.060(4) Uani 1 1 d .
H37A H 0.0306 -0.2269 0.2416 0.072 Uiso 1 1 calc R
C38 C 0.0635(7) -0.1471(7) 0.3112(5) 0.043(3) Uani 1 1 d .
C39 C 0.0048(7) -0.1520(7) 0.3569(5) 0.043(3) Uani 1 1 d .
C40 C -0.0621(7) -0.2066(7) 0.3550(5) 0.056(3) Uani 1 1 d .
H40A H -0.0707 -0.2421 0.3236 0.067 Uiso 1 1 calc R
C41 C -0.1157(7) -0.2080(9) 0.3998(7) 0.072(4) Uani 1 1 d .
H41A H -0.1622 -0.2431 0.3990 0.086 Uiso 1 1 calc R
C42 C -0.0991(8) -0.1558(9) 0.4467(6) 0.079(5) Uani 1 1 d .
H42A H -0.1328 -0.1571 0.4786 0.094 Uiso 1 1 calc R
C43 C -0.0315(9) -0.1020(9) 0.4449(6) 0.081(4) Uani 1 1 d .
H43A H -0.0221 -0.0651 0.4754 0.097 Uiso 1 1 calc R
C44 C 0.6847(8) 0.0361(10) 0.3069(5) 0.065(4) Uani 1 1 d .
C45 C 0.6580(11) 0.1751(10) 0.2965(7) 0.100(6) Uani 1 1 d .
H45A H 0.6229 0.2168 0.2815 0.120 Uiso 1 1 calc R
C46 C 0.7279(14) 0.1998(15) 0.3253(10) 0.153(10) Uani 1 1 d .
H46A H 0.7387 0.2554 0.3347 0.183 Uiso 1 1 calc R
C47 C 0.7808(14) 0.1381(18) 0.3395(13) 0.190(13) Uani 1 1 d .
H47A H 0.8338 0.1522 0.3546 0.227 Uiso 1 1 calc R
C48 C 0.7611(11) 0.0519(13) 0.3329(8) 0.144(8) Uani 1 1 d .
H48A H 0.7975 0.0097 0.3452 0.173 Uiso 1 1 calc R
N1 N 0.3580(6) -0.3382(6) 0.1311(4) 0.047(2) Uani 1 1 d .
N2 N 0.3380(5) -0.4102(5) 0.1042(4) 0.038(2) Uani 1 1 d .
N3 N 0.5708(7) -0.1404(7) 0.2659(5) 0.065(3) Uani 1 1 d .
N4 N 0.5860(6) -0.0588(6) 0.2647(4) 0.051(3) Uani 1 1 d .
N5 N 0.6340(6) 0.0965(7) 0.2874(4) 0.061(3) Uani 1 1 d .
N6 N 0.4282(5) 0.0907(5) 0.2131(4) 0.036(2) Uani 1 1 d .
N7 N 0.5571(5) 0.0716(6) 0.1463(4) 0.048(3) Uani 1 1 d .
N8 N 0.3549(5) 0.1106(5) 0.2375(4) 0.039(2) Uani 1 1 d .
N9 N 0.2729(6) -0.5364(6) 0.0462(4) 0.057(3) Uani 1 1 d .
N11 N 0.0209(6) -0.1006(6) 0.4012(4) 0.060(3) Uani 1 1 d .
N12 N 0.1261(6) -0.0927(6) 0.3172(4) 0.052(3) Uani 1 1 d .
N10 N 0.1695(6) -0.0968(6) 0.2687(4) 0.054(3) Uani 1 1 d .

loop_
_atom_site_aniso_label
_atom_site_aniso_U_11
_atom_site_aniso_U_22
_atom_site_aniso_U_33
_atom_site_aniso_U_23
_atom_site_aniso_U_13
_atom_site_aniso_U_12
W1 0.0506(3) 0.0350(3) 0.0297(3) -0.0087(2) 0.0004(2) 0.0038(2)
W2 0.0391(3) 0.0562(3) 0.0341(3) -0.0029(2) 0.0091(2) -0.0072(2)
W3 0.0317(2) 0.0312(3) 0.0502(3) -0.0045(2) 0.0079(2) -0.0045(2)
W4 0.0423(3) 0.0291(3) 0.0466(3) 0.0079(2) -0.0087(2) -0.0018(2)
W5 0.0322(2) 0.0429(3) 0.0399(3) 0.0034(2) -0.0021(2) 0.0095(2)
W6 0.0312(2) 0.0380(3) 0.0466(3) -0.0165(2) -0.0006(2) 0.0092(2)
P1 0.0197(17) 0.0185(18) 0.0201(19) -0.0002(15) 0.0034(15) 0.0029(15)
O1 0.065(5) 0.056(5) 0.038(5) -0.014(4) -0.018(4) 0.008(4)
O2 0.106(7) 0.057(6) 0.077(7) 0.018(5) 0.058(6) 0.045(5)
O3 0.069(5) 0.051(6) 0.084(7) 0.015(5) -0.034(5) -0.012(4)
O4 0.060(5) 0.064(6) 0.085(7) 0.035(5) -0.025(5) -0.005(4)
O5 0.105(7) 0.056(6) 0.071(6) 0.030(5) 0.054(5) 0.033(5)
O6 0.044(4) 0.079(6) 0.062(6) -0.035(5) -0.017(4) 0.029(4)
O7 0.062(5) 0.062(6) 0.101(8) 0.020(5) -0.034(5) 0.000(5)
O8 0.059(5) 0.092(7) 0.071(6) -0.041(5) -0.027(5) 0.019(5)
O9 0.076(6) 0.125(8) 0.027(5) 0.013(5) 0.032(4) 0.001(5)
O10 0.031(4) 0.041(5) 0.066(6) -0.014(4) 0.000(4) -0.012(3)
O11 0.054(5) 0.076(6) 0.066(6) -0.037(5) -0.019(4) 0.023(4)
O12 0.100(6) 0.056(6) 0.064(6) 0.014(4) 0.056(5) 0.034(5)
O13 0.060(5) 0.105(7) 0.042(5) -0.029(5) 0.016(4) -0.036(5)
O14 0.063(5) 0.090(7) 0.050(5) 0.000(5) -0.013(4) -0.042(5)
O15 0.041(4) 0.057(6) 0.109(7) -0.041(5) 0.013(5) 0.008(4)
O16 0.094(6) 0.045(5) 0.075(6) 0.020(5) -0.020(5) 0.008(5)
O17 0.038(4) 0.055(5) 0.059(5) 0.001(4) -0.011(4) 0.007(4)
O18 0.050(5) 0.083(7) 0.057(6) -0.022(5) 0.012(4) -0.036(4)
O19 0.032(7) 0.014(7) 0.023(7) 0.007(5) 0.003(6) 0.007(6)
O20 0.026(7) 0.036(8) 0.010(6) -0.006(6) 0.003(5) 0.001(6)
O21 0.027(7) 0.041(9) 0.022(7) 0.002(6) 0.007(6) 0.003(6)
O22 0.025(7) 0.037(8) 0.026(8) 0.012(6) 0.008(6) -0.003(6)
Cu1 0.0504(9) 0.0738(12) 0.0721(12) 0.0047(9) -0.0216(8) 0.0115(8)
Cu2 0.0892(12) 0.0552(11) 0.0617(11) -0.0177(8) 0.0021(9) -0.0322(9)
C1 0.068(9) 0.083(11) 0.057(9) -0.016(8) 0.026(7) -0.028(8)
C2 0.060(8) 0.083(11) 0.039(8) -0.001(7) 0.016(7) 0.001(8)
C3 0.043(7) 0.074(10) 0.085(11) -0.003(8) 0.023(7) -0.015(7)
C4 0.100(10) 0.048(8) 0.075(10) -0.008(7) 0.055(9) -0.026(7)
C5 0.069(8) 0.041(8) 0.059(9) 0.004(7) 0.021(7) 0.003(7)
C6 0.104(12) 0.108(14) 0.048(10) 0.003(9) 0.033(10) -0.027(11)
C7 0.066(9) 0.075(10) 0.056(9) 0.011(7) -0.013(7) -0.020(8)
C8 0.072(9) 0.029(7) 0.086(11) -0.008(7) 0.010(8) 0.024(7)
C9 0.036(7) 0.058(9) 0.062(9) 0.015(7) -0.003(6) 0.019(6)
C10 0.058(8) 0.050(8) 0.044(8) 0.004(6) 0.005(6) -0.008(7)
C11 0.038(6) 0.035(7) 0.047(7) 0.020(6) 0.001(6) -0.004(5)
C12 0.054(7) 0.063(9) 0.030(7) 0.001(6) 0.009(6) 0.001(7)
C13 0.107(12) 0.054(9) 0.098(12) -0.021(8) 0.061(10) -0.032(8)
C14 0.20(2) 0.059(12) 0.071(12) 0.038(10) 0.005(13) 0.033(13)
C15 0.16(2) 0.107(17) 0.118(17) 0.036(13) -0.053(14) 0.045(15)
C16 0.085(10) 0.064(10) 0.052(9) 0.008(8) -0.018(8) 0.024(9)
C17 0.059(9) 0.061(9) 0.087(12) 0.016(8) 0.022(8) 0.007(7)
C18 0.047(7) 0.040(7) 0.049(8) 0.011(6) -0.008(6) -0.013(6)
C19 0.031(6) 0.031(6) 0.057(8) 0.011(6) -0.005(6) 0.000(5)
C20 0.078(11) 0.101(13) 0.076(12) 0.008(10) 0.034(10) -0.014(10)
C21 0.087(10) 0.077(10) 0.050(9) 0.009(8) 0.000(8) -0.009(8)
C22 0.046(7) 0.057(8) 0.056(9) 0.023(7) -0.005(6) -0.002(6)
C23 0.040(7) 0.057(9) 0.082(10) 0.021(8) -0.006(7) 0.007(6)
C24 0.052(7) 0.036(7) 0.068(9) 0.000(6) 0.005(7) -0.006(6)
C25 0.033(6) 0.051(8) 0.023(6) 0.005(5) 0.007(5) -0.007(5)
C26 0.060(8) 0.037(8) 0.074(10) -0.011(7) -0.003(7) -0.004(7)
C27 0.047(8) 0.090(12) 0.079(11) 0.009(9) -0.006(7) -0.006(8)
C28 0.099(11) 0.029(7) 0.054(9) -0.007(6) 0.025(8) -0.010(7)
C29 0.053(7) 0.043(8) 0.041(7) 0.005(6) 0.008(6) -0.009(6)
C30 0.075(9) 0.044(8) 0.050(8) -0.004(6) 0.012(7) -0.026(7)
C31 0.090(11) 0.041(9) 0.082(11) 0.025(8) 0.019(9) 0.018(8)
C32 0.124(13) 0.036(8) 0.083(12) -0.004(8) -0.008(10) -0.005(9)
C33 0.149(17) 0.078(13) 0.078(12) -0.001(10) -0.040(11) -0.036(12)
C34 0.147(16) 0.070(12) 0.122(16) 0.014(11) -0.065(12) -0.024(12)
C35 0.078(10) 0.054(10) 0.100(12) -0.003(9) -0.031(9) 0.005(8)
C36 0.097(11) 0.057(9) 0.051(9) -0.002(7) 0.007(8) -0.027(8)
C37 0.068(8) 0.063(9) 0.049(8) -0.009(7) -0.001(7) -0.035(7)
C38 0.058(7) 0.034(7) 0.037(7) 0.001(5) -0.004(6) -0.019(6)
C39 0.049(7) 0.039(7) 0.042(7) 0.009(6) 0.003(6) -0.006(6)
C40 0.048(7) 0.059(9) 0.061(9) -0.006(7) 0.000(7) -0.013(7)
C41 0.043(8) 0.072(11) 0.102(13) 0.012(9) 0.015(8) 0.000(7)
C42 0.069(10) 0.086(12) 0.083(12) -0.004(9) 0.043(9) -0.011(9)
C43 0.102(11) 0.072(11) 0.071(11) -0.020(8) 0.037(9) -0.009(9)
C44 0.052(8) 0.089(12) 0.054(9) 0.017(8) -0.021(7) -0.005(8)
C45 0.144(15) 0.060(11) 0.095(13) -0.015(9) -0.022(11) -0.040(10)
C46 0.16(2) 0.15(2) 0.15(2) -0.078(18) -0.022(18) -0.077(18)
C47 0.099(18) 0.18(3) 0.29(4) -0.07(3) -0.044(19) -0.045(18)
C48 0.112(15) 0.128(18) 0.19(2) 0.017(15) -0.102(14) -0.021(14)
N1 0.050(6) 0.040(6) 0.052(7) -0.002(5) 0.016(5) -0.009(5)
N2 0.046(5) 0.035(6) 0.034(5) 0.014(4) 0.008(4) -0.001(5)
N3 0.101(9) 0.048(7) 0.046(7) 0.009(6) 0.014(7) 0.000(7)
N4 0.062(7) 0.036(6) 0.055(7) 0.010(5) -0.007(5) -0.002(5)
N5 0.056(7) 0.062(8) 0.064(8) -0.005(6) -0.009(6) -0.005(6)
N6 0.031(5) 0.045(6) 0.031(5) 0.001(4) 0.000(4) 0.007(4)
N7 0.036(5) 0.051(6) 0.056(7) 0.011(5) 0.010(5) 0.002(5)
N8 0.039(5) 0.031(5) 0.046(6) 0.003(4) -0.003(5) 0.000(4)
N9 0.094(8) 0.028(6) 0.051(7) 0.007(5) 0.008(6) 0.002(6)
N11 0.071(7) 0.049(7) 0.061(7) -0.018(6) 0.031(6) -0.015(6)
N12 0.059(6) 0.053(6) 0.043(6) -0.012(5) 0.013(5) -0.029(5)
N10 0.067(7) 0.050(6) 0.045(6) -0.016(5) 0.014(5) -0.033(5)

loop_
_atom_type_symbol
_atom_type_description
_atom_type_scat_dispersion_real
_atom_type_scat_dispersion_imag
_atom_type_scat_source
C C 0.0033 0.0016 'International Tables Vol C Tables 4.2.6.8 and 6.1.1.4'
H H 0.0000 0.0000 'International Tables Vol C Tables 4.2.6.8 and 6.1.1.4'
N N 0.0061 0.0033 'International Tables Vol C Tables 4.2.6.8 and 6.1.1.4'
O O 0.0106 0.0060 'International Tables Vol C Tables 4.2.6.8 and 6.1.1.4'
W W -0.8490 6.8722 'International Tables Vol C Tables 4.2.6.8 and 6.1.1.4'
P P 0.1023 0.0942 'International Tables Vol C Tables 4.2.6.8 and 6.1.1.4'
Cu Cu 0.3201 1.2651 'International Tables Vol C Tables 4.2.6.8 and 6.1.1.4'

loop_
_geom_angle_atom_site_label_1
_geom_angle_atom_site_label_2
_geom_angle_atom_site_label_3
_geom_angle
_geom_angle_site_symmetry_1
_geom_angle_site_symmetry_3
O1 W1 O5 101.8(4) . .
O1 W1 O3 102.6(3) . .
O5 W1 O3 155.5(4) . .
O1 W1 O4 102.6(4) . 3
O5 W1 O4 88.0(3) . 3
O3 W1 O4 88.0(3) . 3
O1 W1 O2 102.3(4) . .
O5 W1 O2 86.4(3) . .
O3 W1 O2 87.2(3) . .
O4 W1 O2 155.1(4) 3 .
O1 W1 O20 156.7(4) . .
O5 W1 O20 62.7(4) . .
O3 W1 O20 93.6(4) . .
O4 W1 O20 94.4(4) 3 .
O2 W1 O20 61.5(4) . .
O1 W1 O21 160.1(4) . 3
O5 W1 O21 93.1(4) . 3
O3 W1 O21 63.5(4) . 3
O4 W1 O21 64.5(4) 3 3
O2 W1 O21 91.6(4) . 3
O20 W1 O21 43.1(3) . 3
O9 W2 O4 102.0(4) . .
O9 W2 O6 101.8(4) . .
O4 W2 O6 156.1(3) . .
O9 W2 O8 103.6(4) . .
O4 W2 O8 87.4(3) . .
O6 W2 O8 87.2(3) . .
O9 W2 O7 102.2(4) . .
O4 W2 O7 87.2(3) . .
O6 W2 O7 87.7(3) . .
O8 W2 O7 154.2(4) . .
O9 W2 O21 158.8(4) . .
O4 W2 O21 64.8(4) . .
O6 W2 O21 92.3(4) . .
O8 W2 O21 92.7(4) . .
O7 W2 O21 62.3(4) . .
O9 W2 O22 160.0(4) . 3
O4 W2 O22 92.3(4) . 3
O6 W2 O22 64.6(3) . 3
O8 W2 O22 62.9(4) . 3
O7 W2 O22 92.2(4) . 3
O21 W2 O22 41.1(4) . 3
O10 W3 O2 101.1(4) . .
O10 W3 O11 103.0(3) . .
O2 W3 O11 87.9(3) . .
O10 W3 O6 102.5(3) . .
O2 W3 O6 156.3(4) . .
O11 W3 O6 88.7(3) . .
O10 W3 O12 100.4(3) . .
O2 W3 O12 86.9(3) . .
O11 W3 O12 156.6(4) . .
O6 W3 O12 87.0(3) . .
O10 W3 O20 155.9(4) . .
O2 W3 O20 62.9(4) . .
O11 W3 O20 94.7(4) . .
O6 W3 O20 94.1(4) . .
O12 W3 O20 62.7(4) . .
O10 W3 O22 161.1(4) . 3
O2 W3 O22 92.7(4) . 3
O11 W3 O22 64.3(4) . 3
O6 W3 O22 64.8(3) . 3
O12 W3 O22 93.2(4) . 3
O20 W3 O22 43.0(4) . 3
O16 W4 O8 102.4(4) . .
O16 W4 O13 102.3(4) . 3
O8 W4 O13 88.7(3) . 3
O16 W4 O14 101.9(4) . .
O8 W4 O14 155.7(4) . .
O13 W4 O14 86.6(3) 3 .
O16 W4 O11 102.7(4) . .
O8 W4 O11 88.1(3) . .
O13 W4 O11 154.9(4) 3 .
O14 W4 O11 86.2(3) . .
O16 W4 O22 160.6(4) . 3
O8 W4 O22 64.1(4) . 3
O13 W4 O22 91.7(4) 3 3
O14 W4 O22 92.2(4) . 3
O11 W4 O22 64.6(4) . 3
O16 W4 O19 159.7(4) . .
O8 W4 O19 92.5(4) . .
O13 W4 O19 64.0(4) 3 .
O14 W4 O19 64.0(4) . .
O11 W4 O19 91.3(4) . .
O22 W4 O19 39.7(3) 3 .
O17 W5 O5 101.3(4) . .
O17 W5 O12 103.0(4) . .
O5 W5 O12 88.8(3) . .
O17 W5 O18 102.3(3) . .
O5 W5 O18 156.3(4) . .
O12 W5 O18 88.1(3) . .
O17 W5 O13 101.7(3) . .
O5 W5 O13 87.5(3) . .
O12 W5 O13 155.3(4) . .
O18 W5 O13 85.6(3) . .
O17 W5 O20 158.6(4) . .
O5 W5 O20 64.0(4) . .
O12 W5 O20 63.2(3) . .
O18 W5 O20 93.7(4) . .
O13 W5 O20 93.4(4) . .
O17 W5 O19 159.0(3) . 3
O5 W5 O19 92.3(4) . 3
O12 W5 O19 93.1(4) . 3
O18 W5 O19 64.4(3) . 3
O13 W5 O19 62.7(3) . 3
O20 W5 O19 42.3(4) . 3
O15 W6 O7 101.7(4) . 3
O15 W6 O3 102.6(4) . .
O7 W6 O3 87.5(3) 3 .
O15 W6 O18 100.6(4) . 3
O7 W6 O18 88.1(3) 3 3
O3 W6 O18 156.8(3) . 3
O15 W6 O14 102.0(4) . .
O7 W6 O14 156.3(4) 3 .
O3 W6 O14 87.8(3) . .
O18 W6 O14 87.2(3) 3 .
O15 W6 O21 160.1(4) . 3
O7 W6 O21 64.0(4) 3 3
O3 W6 O21 64.7(4) . 3
O18 W6 O21 93.0(4) 3 3
O14 W6 O21 93.1(4) . 3
O15 W6 O19 159.0(4) . .
O7 W6 O19 93.5(4) 3 .
O3 W6 O19 92.4(4) . .
O18 W6 O19 65.2(3) 3 .
O14 W6 O19 63.5(4) . .
O21 W6 O19 41.0(4) 3 .
O19 P1 O19 180.0(12) 3 .
O19 P1 O22 112.2(6) 3 3
O19 P1 O22 67.8(6) . 3
O19 P1 O22 67.8(6) 3 .
O19 P1 O22 112.2(6) . .
O22 P1 O22 180.0(11) 3 .
O19 P1 O21 70.1(6) 3 .
O19 P1 O21 109.9(6) . .
O22 P1 O21 70.4(6) 3 .
O22 P1 O21 109.6(6) . .
O19 P1 O21 109.9(6) 3 3
O19 P1 O21 70.1(6) . 3
O22 P1 O21 109.6(6) 3 3
O22 P1 O21 70.4(6) . 3
O21 P1 O21 180.0(12) . 3
O19 P1 O20 71.4(6) 3 .
O19 P1 O20 108.6(6) . .
O22 P1 O20 71.4(6) 3 .
O22 P1 O20 108.6(6) . .
O21 P1 O20 107.8(6) . .
O21 P1 O20 72.2(6) 3 .
O19 P1 O20 108.6(6) 3 3
O19 P1 O20 71.4(6) . 3
O22 P1 O20 108.6(6) 3 3
O22 P1 O20 71.4(6) . 3
O21 P1 O20 72.2(6) . 3
O21 P1 O20 107.8(6) 3 3
O20 P1 O20 180.0(12) . 3
W3 O2 W1 141.6(5) . .
W6 O3 W1 139.3(4) . .
W2 O4 W1 139.2(4) . 3
W5 O5 W1 139.9(5) . .
W2 O6 W3 139.0(4) . .
W6 O7 W2 140.6(5) 3 .
W4 O8 W2 140.6(5) . .
W3 O11 W4 138.8(4) . .
W5 O12 W3 139.5(4) . .
W4 O13 W5 141.6(5) 3 .
W4 O14 W6 139.8(5) . .
W6 O18 W5 139.8(4) 3 .
P1 O19 O22 56.9(5) . 3
P1 O19 O21 56.0(5) . 3
O22 O19 O21 93.7(8) 3 3
P1 O19 O20 56.6(5) . 3
O22 O19 O20 92.8(7) 3 3
O21 O19 O20 90.8(7) 3 3
P1 O19 W4 126.7(6) . .
O22 O19 W4 69.8(5) 3 .
O21 O19 W4 133.7(7) 3 .
O20 O19 W4 131.4(7) 3 .
P1 O19 W6 124.2(6) . .
O22 O19 W6 133.3(7) 3 .
O21 O19 W6 68.2(5) 3 .
O20 O19 W6 128.3(6) 3 .
W4 O19 W6 91.8(4) . .
P1 O19 W5 122.5(6) . 3
O22 O19 W5 130.8(7) 3 3
O21 O19 W5 128.2(7) 3 3
O20 O19 W5 65.9(5) 3 3
W4 O19 W5 91.2(4) . 3
W6 O19 W5 90.3(3) . 3
P1 O20 O19 52.0(5) . 3
P1 O20 O22 52.7(5) . 3
O19 O20 O22 87.8(7) 3 3
P1 O20 W5 123.8(6) . .
O19 O20 W5 71.8(5) 3 .
O22 O20 W5 133.1(7) 3 .
P1 O20 W3 122.9(6) . .
O19 O20 W3 133.7(7) 3 .
O22 O20 W3 70.1(5) 3 .
W5 O20 W3 93.9(4) . .
P1 O20 W1 121.6(5) . .
O19 O20 W1 129.9(7) 3 .
O22 O20 W1 130.6(7) 3 .
W5 O20 W1 92.9(4) . .
W3 O20 W1 93.6(4) . .
P1 O21 O19 54.0(5) . 3
P1 O21 O22 54.5(5) . 3
O19 O21 O22 91.4(8) 3 3
P1 O21 W6 124.8(6) . 3
O19 O21 W6 70.8(5) 3 3
O22 O21 W6 133.9(7) 3 3
P1 O21 W2 124.1(7) . .
O19 O21 W2 134.3(7) 3 .
O22 O21 W2 69.6(5) 3 .
W6 O21 W2 92.5(4) 3 .
P1 O21 W1 123.0(6) . 3
O19 O21 W1 130.5(7) 3 3
O22 O21 W1 128.9(7) 3 3
W6 O21 W1 91.9(4) 3 3
W2 O21 W1 90.9(4) . 3
P1 O22 O19 55.3(5) . 3
P1 O22 O21 55.0(5) . 3
O19 O22 O21 92.0(7) 3 3
P1 O22 O20 55.8(5) . 3
O19 O22 O20 91.2(7) 3 3
O21 O22 O20 89.5(8) 3 3
P1 O22 W4 125.9(6) . 3
O19 O22 W4 70.5(5) 3 3
O21 O22 W4 133.5(7) 3 3
O20 O22 W4 131.9(7) 3 3
P1 O22 W3 122.7(6) . 3
O19 O22 W3 130.6(8) 3 3
O21 O22 W3 129.2(7) 3 3
O20 O22 W3 66.8(5) 3 3
W4 O22 W3 91.4(4) 3 3
P1 O22 W2 124.3(7) . 3
O19 O22 W2 133.6(7) 3 3
O21 O22 W2 69.3(5) 3 3
O20 O22 W2 128.9(7) 3 3
W4 O22 W2 91.7(4) 3 3
W3 O22 W2 90.9(3) 3 3
N6 Cu1 N4 134.4(4) . .
N6 Cu1 N5 133.7(4) . .
N4 Cu1 N5 82.0(4) . .
N6 Cu1 N7 80.6(3) . .
N4 Cu1 N7 114.0(4) . .
N5 Cu1 N7 113.6(4) . .
N12 Cu2 N2 118.2(4) . 2
N12 Cu2 N9 125.8(4) . 2
N2 Cu2 N9 79.9(4) 2 2
N12 Cu2 N11 79.9(4) . .
N2 Cu2 N11 136.0(4) 2 .
N9 Cu2 N11 123.8(4) 2 .
C2 C1 C12 122.8(13) . .
C2 C1 H1A 118.6 . .
C12 C1 H1A 118.6 . .
C1 C2 C3 119.4(12) . .
C1 C2 H2A 120.3 . .
C3 C2 H2A 120.3 . .
C2 C3 C4 120.0(12) . .
C2 C3 H3A 120.0 . .
C4 C3 H3A 120.0 . .
C3 C4 C5 118.7(12) . .
C3 C4 H4A 120.7 . .
C5 C4 H4A 120.7 . .
C12 C5 C4 120.4(12) . .
C12 C5 C13 123.4(11) . .
C4 C5 C13 116.1(11) . .
C20 C6 C21 120.6(14) . .
C20 C6 H6A 119.7 . .
C21 C6 H6A 119.7 . .
N1 C7 C12 111.7(9) . .
N1 C7 H7A 109.3 . .
C12 C7 H7A 109.3 . .
N1 C7 H7B 109.3 . .
C12 C7 H7B 109.3 . .
H7A C7 H7B 107.9 . .
N1 C8 C9 109.0(11) . .
N1 C8 H8A 125.5 . .
C9 C8 H8A 125.5 . .
C8 C9 C11 103.0(10) . .
C8 C9 H9A 128.5 . .
C11 C9 H9A 128.5 . .
N9 C10 C35 124.7(12) . .
N9 C10 C11 113.9(11) . .
C35 C10 C11 121.4(12) . .
N2 C11 C9 112.3(10) . .
N2 C11 C10 117.5(10) . .
C9 C11 C10 130.2(11) . .
C1 C12 C5 118.6(12) . .
C1 C12 C7 116.9(11) . .
C5 C12 C7 124.5(11) . .
N3 C13 C5 113.0(10) . .
N3 C13 H13A 109.0 . .
C5 C13 H13A 109.0 . .
N3 C13 H13B 109.0 . .
C5 C13 H13B 109.0 . .
H13A C13 H13B 107.8 . .
N3 C14 C15 107.6(15) . .
N3 C14 H14A 126.2 . .
C15 C14 H14A 126.2 . .
C14 C15 C16 103.7(15) . .
C14 C15 H15A 128.2 . .
C16 C15 H15A 128.2 . .
N4 C16 C15 110.3(14) . .
N4 C16 C44 118.0(12) . .
C15 C16 C44 131.7(15) . .
N7 C17 C20 124.3(13) . .
N7 C17 H17A 117.9 . .
C20 C17 H17A 117.9 . .
N7 C18 C21 123.2(11) . .
N7 C18 C19 114.1(10) . .
C21 C18 C19 122.7(11) . .
N6 C19 C22 110.9(10) . .
N6 C19 C18 117.4(9) . .
C22 C19 C18 131.6(11) . .
C6 C20 C17 118.0(13) . .
C6 C20 H20A 121.0 . .
C17 C20 H20A 121.0 . .
C18 C21 C6 116.9(13) . .
C18 C21 H21A 121.6 . .
C6 C21 H21A 121.6 . .
C23 C22 C19 105.1(10) . .
C23 C22 H22A 127.5 . .
C19 C22 H22A 127.5 . .
N8 C23 C22 107.8(10) . .
N8 C23 H23A 126.1 . .
C22 C23 H23A 126.1 . .
N8 C24 C25 114.7(9) . .
N8 C24 H24A 108.6 . .
C25 C24 H24A 108.6 . .
N8 C24 H24B 108.6 . .
C25 C24 H24B 108.6 . .
H24A C24 H24B 107.6 . .
C26 C25 C29 119.0(11) . .
C26 C25 C24 118.3(10) . .
C29 C25 C24 122.5(10) . .
C25 C26 C27 121.4(12) . .
C25 C26 H26A 119.3 . .
C27 C26 H26A 119.3 . .
C31 C27 C26 120.5(13) . .
C31 C27 H27A 119.8 . .
C26 C27 H27A 119.8 . .
C31 C28 C29 120.8(12) . .
C31 C28 H28A 119.6 . .
C29 C28 H28A 119.6 . .
C25 C29 C28 119.8(11) . .
C25 C29 C30 119.6(10) . .
C28 C29 C30 120.5(11) . .
N10 C30 C29 112.3(9) . .
N10 C30 H30A 109.1 . .
C29 C30 H30A 109.1 . .
N10 C30 H30B 109.1 . .
C29 C30 H30B 109.1 . .
H30A C30 H30B 107.9 . .
C28 C31 C27 118.5(12) . .
C28 C31 H31A 120.8 . .
C27 C31 H31A 120.8 . .
N9 C32 C33 123.3(14) . .
N9 C32 H32A 118.4 . .
C33 C32 H32A 118.4 . .
C34 C33 C32 119.7(15) . .
C34 C33 H33A 120.2 . .
C32 C33 H33A 120.2 . .
C33 C34 C35 119.6(15) . .
C33 C34 H34A 120.2 . .
C35 C34 H34A 120.2 . .
C10 C35 C34 116.4(13) . .
C10 C35 H35A 121.8 . .
C34 C35 H35A 121.8 . .
N10 C36 C37 108.1(12) . .
N10 C36 H36A 125.9 . .
C37 C36 H36A 125.9 . .
C36 C37 C38 104.8(11) . .
C36 C37 H37A 127.6 . .
C38 C37 H37A 127.6 . .
N12 C38 C37 109.6(10) . .
N12 C38 C39 117.7(10) . .
C37 C38 C39 132.6(11) . .
N11 C39 C40 123.0(11) . .
N11 C39 C38 114.8(10) . .
C40 C39 C38 122.2(11) . .
C41 C40 C39 119.3(12) . .
C41 C40 H40A 120.4 . .
C39 C40 H40A 120.4 . .
C40 C41 C42 118.5(12) . .
C40 C41 H41A 120.8 . .
C42 C41 H41A 120.8 . .
C43 C42 C41 118.7(13) . .
C43 C42 H42A 120.7 . .
C41 C42 H42A 120.7 . .
N11 C43 C42 122.8(13) . .
N11 C43 H43A 118.6 . .
C42 C43 H43A 118.6 . .
N5 C44 C48 122.5(15) . .
N5 C44 C16 115.8(11) . .
C48 C44 C16 121.7(15) . .
N5 C45 C46 126.0(18) . .
N5 C45 H45A 117.0 . .
C46 C45 H45A 117.0 . .
C45 C46 C47 114(2) . .
C45 C46 H46A 122.8 . .
C47 C46 H46A 122.8 . .
C46 C47 C48 124(2) . .
C46 C47 H47A 118.1 . .
C48 C47 H47A 118.1 . .
C44 C48 C47 114.7(18) . .
C44 C48 H48A 122.6 . .
C47 C48 H48A 122.6 . .
N2 N1 C8 109.7(10) . .
N2 N1 C7 122.2(10) . .
C8 N1 C7 127.9(11) . .
C11 N2 N1 106.0(9) . .
C11 N2 Cu2 113.7(7) . 2_545
N1 N2 Cu2 140.0(7) . 2_545
C14 N3 N4 113.1(13) . .
C14 N3 C13 126.3(15) . .
N4 N3 C13 120.6(12) . .
N3 N4 C16 105.3(11) . .
N3 N4 Cu1 143.1(9) . .
C16 N4 Cu1 111.4(9) . .
C44 N5 C45 117.9(12) . .
C44 N5 Cu1 111.5(9) . .
C45 N5 Cu1 129.8(11) . .
C19 N6 N8 104.3(8) . .
C19 N6 Cu1 116.1(7) . .
N8 N6 Cu1 139.6(7) . .
C17 N7 C18 117.0(11) . .
C17 N7 Cu1 131.0(9) . .
C18 N7 Cu1 111.4(7) . .
C23 N8 N6 111.8(9) . .
C23 N8 C24 129.0(10) . .
N6 N8 C24 119.1(8) . .
C32 N9 C10 116.3(12) . .
C32 N9 Cu2 128.9(10) . 2_545
C10 N9 Cu2 114.8(8) . 2_545
C39 N11 C43 117.7(11) . .
C39 N11 Cu2 113.8(7) . .
C43 N11 Cu2 128.5(9) . .
C38 N12 N10 106.7(9) . .
C38 N12 Cu2 113.6(7) . .
N10 N12 Cu2 139.6(7) . .
N12 N10 C36 110.7(9) . .
N12 N10 C30 120.5(9) . .
C36 N10 C30 128.8(10) . .

loop_
_geom_bond_atom_site_label_1
_geom_bond_atom_site_label_2
_geom_bond_distance
_geom_bond_site_symmetry_2
W1 O1 1.665(7) .
W1 O5 1.901(7) .
W1 O3 1.904(7) .
W1 O4 1.909(7) 3
W1 O2 1.912(8) .
W1 O20 2.474(11) .
W1 O21 2.494(12) 3
W2 O9 1.648(6) .
W2 O4 1.883(7) .
W2 O6 1.896(7) .
W2 O8 1.907(8) .
W2 O7 1.928(8) .
W2 O21 2.493(11) .
W2 O22 2.499(11) 3
W3 O10 1.671(6) .
W3 O2 1.873(7) .
W3 O11 1.878(7) .
W3 O6 1.898(7) .
W3 O12 1.903(7) .
W3 O20 2.431(11) .
W3 O22 2.487(11) 3
W4 O16 1.675(7) .
W4 O8 1.872(7) .
W4 O13 1.884(7) 3
W4 O14 1.894(8) .
W4 O11 1.904(7) .
W4 O22 2.460(12) 3
W4 O19 2.472(11) .
W5 O17 1.669(6) .
W5 O5 1.880(7) .
W5 O12 1.878(7) .
W5 O18 1.897(7) .
W5 O13 1.897(7) .
W5 O20 2.425(11) .
W5 O19 2.524(11) 3
W6 O15 1.669(7) .
W6 O7 1.864(8) 3
W6 O3 1.885(7) .
W6 O18 1.890(7) 3
W6 O14 1.900(7) .
W6 O21 2.449(12) 3
W6 O19 2.492(11) .
P1 O19 1.487(11) 3
P1 O19 1.487(11) .
P1 O22 1.515(11) 3
P1 O22 1.515(11) .
P1 O21 1.525(12) .
P1 O21 1.525(12) 3
P1 O20 1.575(11) .
P1 O20 1.575(11) 3
O4 W1 1.909(7) 3
O7 W6 1.864(8) 3
O13 W4 1.884(7) 3
O18 W6 1.890(7) 3
O19 O22 1.674(15) 3
O19 O21 1.729(15) 3
O19 O20 1.788(16) 3
O19 W5 2.524(11) 3
O20 O19 1.788(16) 3
O20 O22 1.804(15) 3
O21 O19 1.729(15) 3
O21 O22 1.753(17) 3
O21 W6 2.449(12) 3
O21 W1 2.494(12) 3
O22 O19 1.674(15) 3
O22 O21 1.753(17) 3
O22 O20 1.804(15) 3
O22 W4 2.460(12) 3
O22 W3 2.487(11) 3
O22 W2 2.499(11) 3
Cu1 N6 1.943(8) .
Cu1 N4 2.010(9) .
Cu1 N5 2.030(10) .
Cu1 N7 2.123(9) .
Cu2 N12 2.020(9) .
Cu2 N2 2.038(8) 2
Cu2 N9 2.043(10) 2
Cu2 N11 2.055(9) .
C1 C2 1.351(14) .
C1 C12 1.361(14) .
C1 H1A 0.9300 .
C2 C3 1.360(15) .
C2 H2A 0.9300 .
C3 C4 1.392(15) .
C3 H3A 0.9300 .
C4 C5 1.399(14) .
C4 H4A 0.9300 .
C5 C12 1.361(15) .
C5 C13 1.559(16) .
C6 C20 1.348(17) .
C6 C21 1.401(17) .
C6 H6A 0.9300 .
C7 N1 1.435(12) .
C7 C12 1.517(14) .
C7 H7A 0.9700 .
C7 H7B 0.9700 .
C8 N1 1.340(13) .
C8 C9 1.379(15) .
C8 H8A 0.9300 .
C9 C11 1.379(14) .
C9 H9A 0.9300 .
C10 N9 1.343(13) .
C10 C35 1.359(15) .
C10 C11 1.466(15) .
C11 N2 1.322(12) .
C13 N3 1.432(15) .
C13 H13A 0.9700 .
C13 H13B 0.9700 .
C14 N3 1.308(17) .
C14 C15 1.38(2) .
C14 H14A 0.9300 .
C15 C16 1.410(19) .
C15 H15A 0.9300 .
C16 N4 1.329(14) .
C16 C44 1.440(17) .
C17 N7 1.323(13) .
C17 C20 1.373(17) .
C17 H17A 0.9300 .
C18 N7 1.350(12) .
C18 C21 1.377(15) .
C18 C19 1.460(14) .
C19 N6 1.340(12) .
C19 C22 1.397(13) .
C20 H20A 0.9300 .
C21 H21A 0.9300 .
C22 C23 1.351(15) .
C22 H22A 0.9300 .
C23 N8 1.338(12) .
C23 H23A 0.9300 .
C24 N8 1.461(12) .
C24 C25 1.505(14) .
C24 H24A 0.9700 .
C24 H24B 0.9700 .
C25 C26 1.343(13) .
C25 C29 1.378(14) .
C26 C27 1.374(16) .
C26 H26A 0.9300 .
C27 C31 1.369(16) .
C27 H27A 0.9300 .
C28 C31 1.366(16) .
C28 C29 1.384(15) .
C28 H28A 0.9300 .
C29 C30 1.529(14) .
C30 N10 1.462(12) .
C30 H30A 0.9700 .
C30 H30B 0.9700 .
C31 H31A 0.9300 .
C32 N9 1.328(14) .
C32 C33 1.361(17) .
C32 H32A 0.9300 .
C33 C34 1.338(19) .
C33 H33A 0.9300 .
C34 C35 1.405(18) .
C34 H34A 0.9300 .
C35 H35A 0.9300 .
C36 N10 1.340(13) .
C36 C37 1.363(14) .
C36 H36A 0.9300 .
C37 C38 1.410(14) .
C37 H37A 0.9300 .
C38 N12 1.328(12) .
C38 C39 1.440(14) .
C39 N11 1.334(13) .
C39 C40 1.378(13) .
C40 C41 1.367(15) .
C40 H40A 0.9300 .
C41 C42 1.387(17) .
C41 H41A 0.9300 .
C42 C43 1.382(16) .
C42 H42A 0.9300 .
C43 N11 1.333(14) .
C43 H43A 0.9300 .
C44 N5 1.330(15) .
C44 C48 1.364(17) .
C45 N5 1.331(15) .
C45 C46 1.34(2) .
C45 H45A 0.9300 .
C46 C47 1.33(3) .
C46 H46A 0.9300 .
C47 C48 1.42(3) .
C47 H47A 0.9300 .
C48 H48A 0.9300 .
N1 N2 1.344(11) .
N2 Cu2 2.038(8) 2_545
N3 N4 1.329(12) .
N6 N8 1.352(10) .
N9 Cu2 2.043(10) 2_545
N12 N10 1.341(11) .
